data_4519434
loop_
_publ_author_name
'Li, Puzhen'
'Zhang, Meng'
'Maris, Thierry'
'Zhu, X. X.'
'Wuest, James D.'

_publ_contact_author_id_orcid 0000-0001-9731-4046
_publ_section_title
;
 Probing the Relationship between Crystallization and Gelation by Using
 Ammonium Salts of Bile Acids
;
_journal_name_full 'Crystal Growth & Design'
_journal_page_first 3505
_journal_page_last 3517
_journal_paper_doi 10.1021/acs.cgd.2c00310
_journal_volume 22
_journal_year 2022
_chemical_absolute_configuration ad
_chemical_formula_moiety 'C24 H39 O3, C3 H10 N'
_chemical_formula_sum 'C27 H49 N O3'
_chemical_formula_weight 435.67
_space_group_crystal_system monoclinic
_space_group_IT_number 4
_space_group_name_Hall 'P 2yb'
_space_group_name_H-M_alt 'P 1 21 1'
_atom_sites_solution_hydrogens geom
_atom_sites_solution_primary dual
_audit_contact_author_email thierry.maris@umontreal.ca
_audit_contact_author_name 'Thierry Maris'
_audit_contact_author_phone '+1 514 340 4711 2579'
_audit_creation_date 2021-08-27
_audit_creation_method
;
FinalCif V87 by Daniel Kratzert, Freiburg 2021,
https://github.com/dkratzert/FinalCif
;
_cell_angle_alpha 90
_cell_angle_beta 96.125(5)
_cell_angle_gamma 90
_cell_formula_units_Z 2
_cell_length_a 9.8247(8)
_cell_length_b 7.5533(7)
_cell_length_c 17.2646(12)
_cell_measurement_reflns_used 1098
_cell_measurement_temperature 100
_cell_measurement_theta_max 67.701
_cell_measurement_theta_min 4.527
_cell_volume 1273.87(18)
_computing_cell_refinement
;
SAINT (2020) V8.40B; Integration Software for Single Crystal Data.
Bruker AXS Inc., Madison, WI 53719-1173.
;
_computing_data_collection
;
APEX 3 (2019) Bruker AXS Inc., Madison, WI 53719-1173.
;
_computing_data_reduction
;
SAINT (2020) V8.40B; Integration Software for Single Crystal Data.
Bruker AXS Inc., Madison, WI 53719-1173.
;
_computing_molecular_graphics 'Olex2 1.3 (Dolomanov et al., 2009)'
_computing_publication_material 'Olex2 1.3 (Dolomanov et al., 2009)'
_computing_structure_refinement 'XL  (Sheldrick, 2008)'
_computing_structure_solution 'XT  (Sheldrick, 2015)'
_diffrn_ambient_temperature 100
_diffrn_detector 'CCD area detector'
_diffrn_detector_area_resol_mean 8.3
_diffrn_detector_type 'Bruker APEX2 CCD'
_diffrn_measured_fraction_theta_full 0.990
_diffrn_measured_fraction_theta_max 0.988
_diffrn_measurement_device 'three-circle diffractometer'
_diffrn_measurement_device_type 'Bruker Smart APEX'
_diffrn_measurement_method '\w scans'
_diffrn_radiation_collimation 'Focusing mirrors'
_diffrn_radiation_monochromator 'Quazar MX Mirror Optics'
_diffrn_radiation_probe x-ray
_diffrn_radiation_type 'Cu K\a'
_diffrn_radiation_wavelength 1.54178
_diffrn_reflns_av_R_equivalents 0.0867
_diffrn_reflns_av_unetI/netI 0.1143
_diffrn_reflns_Laue_measured_fraction_full 0.990
_diffrn_reflns_Laue_measured_fraction_max 0.988
_diffrn_reflns_limit_h_max 11
_diffrn_reflns_limit_h_min -11
_diffrn_reflns_limit_k_max 6
_diffrn_reflns_limit_k_min -8
_diffrn_reflns_limit_l_max 20
_diffrn_reflns_limit_l_min -20
_diffrn_reflns_number 13692
_diffrn_reflns_theta_full 67.679
_diffrn_reflns_theta_max 68.315
_diffrn_reflns_theta_min 2.574
_diffrn_source 'Microfocus Source'
_diffrn_source_current 0.65
_diffrn_source_target Cu
_diffrn_source_type 'Incoatec I\mS High Brilliance Microsource'
_diffrn_source_voltage 44.8
_exptl_absorpt_coefficient_mu 0.556
_exptl_absorpt_correction_T_max 0.2730
_exptl_absorpt_correction_T_min 0.1480
_exptl_absorpt_correction_type multi-scan
_exptl_absorpt_process_details
;
SADABS-2016/2 (Bruker,2016/2) was used for absorption correction.
wR2(int) was 0.1605 before and 0.0791 after correction.
The Ratio of minimum to maximum transmission is 0.5421.
The \l/2 correction factor is Not present.
;
_exptl_crystal_colour 'clear light colourless'
_exptl_crystal_colour_lustre clear
_exptl_crystal_colour_modifier light
_exptl_crystal_colour_primary colourless
_exptl_crystal_density_diffrn 1.136
_exptl_crystal_description Needle
_exptl_crystal_F_000 484
_exptl_crystal_recrystallization_method 'crystallised from H2O'
_exptl_crystal_size_max 0.3
_exptl_crystal_size_mid 0.03
_exptl_crystal_size_min 0.03
_refine_diff_density_max 0.241
_refine_diff_density_min -0.261
_refine_diff_density_rms 0.058
_refine_ls_abs_structure_details
;
 Refined as an inversion twin.
;
_refine_ls_abs_structure_Flack 0.2(5)
_refine_ls_extinction_coef .
_refine_ls_extinction_method none
_refine_ls_goodness_of_fit_ref 1.055
_refine_ls_hydrogen_treatment constr
_refine_ls_matrix_type full
_refine_ls_number_parameters 287
_refine_ls_number_reflns 3886
_refine_ls_number_restraints 1
_refine_ls_restrained_S_all 1.055
_refine_ls_R_factor_all 0.0868
_refine_ls_R_factor_gt 0.0586
_refine_ls_shift/su_max 0.000
_refine_ls_shift/su_mean 0.000
_refine_ls_structure_factor_coef Fsqd
_refine_ls_weighting_details
;
w=1/[\s^2^(Fo^2^)+(0.0707P)^2^] where P=(Fo^2^+2Fc^2^)/3
;
_refine_ls_weighting_scheme calc
_refine_ls_wR_factor_gt 0.1314
_refine_ls_wR_factor_ref 0.1487
_reflns_Friedel_coverage 0.564
_reflns_Friedel_fraction_full 0.658
_reflns_Friedel_fraction_max 0.657
_reflns_number_gt 3125
_reflns_number_total 3886
_reflns_threshold_expression 'I > 2\s(I)'
_cod_data_source_file zhu282.cif
_cod_data_source_block zhu282
_cod_database_code 4519434

loop_
_space_group_symop_id
_space_group_symop_operation_xyz
1 'x, y, z'
2 '-x, y+1/2, -z'

loop_
_atom_site_label
_atom_site_type_symbol
_atom_site_fract_x
_atom_site_fract_y
_atom_site_fract_z
_atom_site_U_iso_or_equiv
_atom_site_adp_type
_atom_site_occupancy
_atom_site_site_symmetry_order
_atom_site_calc_flag
_atom_site_refinement_flags_posn
_atom_site_refinement_flags_adp
_atom_site_refinement_flags_occupancy
_atom_site_disorder_assembly
_atom_site_disorder_group
O1 O 0.4494(3) 0.6180(4) 0.84300(15) 0.0309(6) Uani 1 1 d . . . . .
H1 H 0.437838 0.725903 0.852155 0.046 Uiso 1 1 calc R U . . .
O2 O 0.5725(3) 0.4460(5) 0.10137(15) 0.0349(7) Uani 1 1 d . . . . .
O3 O 0.6930(3) 0.6466(4) 0.04536(15) 0.0350(7) Uani 1 1 d . . . . .
C1 C 0.8081(4) 0.6869(5) 0.7896(2) 0.0276(8) Uani 1 1 d . . . . .
H1A H 0.858919 0.673808 0.841948 0.033 Uiso 1 1 calc R U . . .
H1B H 0.849865 0.786102 0.763081 0.033 Uiso 1 1 calc R U . . .
C2 C 0.6593(4) 0.7335(5) 0.7989(2) 0.0280(8) Uani 1 1 d . . . . .
H2A H 0.656105 0.843288 0.829912 0.034 Uiso 1 1 calc R U . . .
H2B H 0.608780 0.754893 0.746969 0.034 Uiso 1 1 calc R U . . .
C3 C 0.5921(4) 0.5843(5) 0.83901(19) 0.0269(8) Uani 1 1 d . . . . .
H3 H 0.638285 0.572729 0.893270 0.032 Uiso 1 1 calc R U . . .
C4 C 0.6048(4) 0.4088(5) 0.7970(2) 0.0260(7) Uani 1 1 d . . . . .
H4A H 0.547686 0.413355 0.746221 0.031 Uiso 1 1 calc R U . . .
H4B H 0.568685 0.313088 0.828216 0.031 Uiso 1 1 calc R U . . .
C5 C 0.7525(4) 0.3640(6) 0.78302(19) 0.0272(8) Uani 1 1 d . . . . .
H5 H 0.804729 0.345667 0.835342 0.033 Uiso 1 1 calc R U . . .
C6 C 0.7574(4) 0.1892(6) 0.7387(2) 0.0284(8) Uani 1 1 d . . . . .
H6A H 0.704247 0.098825 0.764141 0.034 Uiso 1 1 calc R U . . .
H6B H 0.853476 0.148020 0.741594 0.034 Uiso 1 1 calc R U . . .
C7 C 0.6996(4) 0.2063(5) 0.6529(2) 0.0264(7) Uani 1 1 d . . . . .
H7A H 0.600014 0.229891 0.649723 0.032 Uiso 1 1 calc R U . . .
H7B H 0.712767 0.093048 0.625781 0.032 Uiso 1 1 calc R U . . .
C8 C 0.7696(4) 0.3561(5) 0.61177(19) 0.0218(7) Uani 1 1 d . . . . .
H8 H 0.868639 0.326056 0.611378 0.026 Uiso 1 1 calc R U . . .
C9 C 0.7583(4) 0.5308(5) 0.65658(19) 0.0231(7) Uani 1 1 d . . . . .
H9 H 0.658405 0.552234 0.658987 0.028 Uiso 1 1 calc R U . . .
C10 C 0.8246(4) 0.5152(5) 0.74286(19) 0.0245(7) Uani 1 1 d . . . . .
C11 C 0.8121(4) 0.6898(5) 0.61323(19) 0.0256(7) Uani 1 1 d . . . . .
H11A H 0.912849 0.680632 0.614908 0.031 Uiso 1 1 calc R U . . .
H11B H 0.790889 0.800126 0.640505 0.031 Uiso 1 1 calc R U . . .
C12 C 0.7496(4) 0.7018(5) 0.5273(2) 0.0254(7) Uani 1 1 d . . . . .
H12A H 0.650304 0.726082 0.525331 0.030 Uiso 1 1 calc R U . . .
H12B H 0.792543 0.801068 0.501440 0.030 Uiso 1 1 calc R U . . .
C13 C 0.7718(4) 0.5293(5) 0.48368(18) 0.0217(7) Uani 1 1 d . . . . .
C14 C 0.7058(4) 0.3791(5) 0.52770(19) 0.0228(7) Uani 1 1 d . . . . .
H14 H 0.608041 0.413349 0.530223 0.027 Uiso 1 1 calc R U . . .
C15 C 0.7046(4) 0.2189(5) 0.4730(2) 0.0261(7) Uani 1 1 d . . . . .
H15A H 0.627075 0.139005 0.480288 0.031 Uiso 1 1 calc R U . . .
H15B H 0.791171 0.151459 0.482080 0.031 Uiso 1 1 calc R U . . .
C16 C 0.6880(4) 0.3028(5) 0.3902(2) 0.0274(8) Uani 1 1 d . . . . .
H16A H 0.763200 0.263762 0.360281 0.033 Uiso 1 1 calc R U . . .
H16B H 0.599838 0.266421 0.361450 0.033 Uiso 1 1 calc R U . . .
C17 C 0.6922(4) 0.5070(5) 0.40100(19) 0.0235(7) Uani 1 1 d . . . . .
H17 H 0.596098 0.546895 0.404658 0.028 Uiso 1 1 calc R U . . .
C18 C 0.9249(4) 0.4992(5) 0.47858(19) 0.0257(7) Uani 1 1 d . . . . .
H18A H 0.962348 0.599149 0.451523 0.039 Uiso 1 1 calc R U . . .
H18B H 0.937582 0.389713 0.449729 0.039 Uiso 1 1 calc R U . . .
H18C H 0.972643 0.489371 0.531216 0.039 Uiso 1 1 calc R U . . .
C19 C 0.9794(4) 0.4780(6) 0.7470(2) 0.0313(8) Uani 1 1 d . . . . .
H19A H 1.025931 0.581331 0.727774 0.047 Uiso 1 1 calc R U . . .
H19B H 0.995114 0.374826 0.714690 0.047 Uiso 1 1 calc R U . . .
H19C H 1.015579 0.454252 0.801084 0.047 Uiso 1 1 calc R U . . .
C20 C 0.7446(4) 0.6081(6) 0.33263(19) 0.0253(7) Uani 1 1 d . . . . .
H20 H 0.843382 0.577413 0.331572 0.030 Uiso 1 1 calc R U . . .
C21 C 0.7352(4) 0.8096(6) 0.3438(2) 0.0286(8) Uani 1 1 d . . . . .
H21A H 0.647252 0.839185 0.362484 0.043 Uiso 1 1 calc R U . . .
H21B H 0.742295 0.869134 0.293900 0.043 Uiso 1 1 calc R U . . .
H21C H 0.810021 0.848985 0.381953 0.043 Uiso 1 1 calc R U . . .
C22 C 0.6675(4) 0.5502(6) 0.25390(19) 0.0272(8) Uani 1 1 d . . . . .
H22A H 0.666629 0.419271 0.251189 0.033 Uiso 1 1 calc R U . . .
H22B H 0.571429 0.591033 0.251397 0.033 Uiso 1 1 calc R U . . .
C23 C 0.7318(4) 0.6233(7) 0.1836(2) 0.0356(10) Uani 1 1 d . . . . .
H23A H 0.731662 0.754211 0.186433 0.043 Uiso 1 1 calc R U . . .
H23B H 0.828489 0.584276 0.187118 0.043 Uiso 1 1 calc R U . . .
C24 C 0.6607(4) 0.5675(5) 0.1043(2) 0.0286(8) Uani 1 1 d . . . . .
N1 N 0.3691(3) 0.4937(5) -0.01684(17) 0.0294(7) Uani 1 1 d . . . . .
H1C H 0.399955 0.534932 -0.061306 0.035 Uiso 1 1 calc R U . . .
H1D H 0.322822 0.390496 -0.027120 0.035 Uiso 1 1 calc R U . . .
H1E H 0.441441 0.474146 0.019637 0.035 Uiso 1 1 calc R U . . .
C25 C 0.2756(4) 0.6273(6) 0.0131(2) 0.0320(8) Uani 1 1 d . . . . .
H25A H 0.327065 0.737957 0.026030 0.038 Uiso 1 1 calc R U . . .
H25B H 0.242248 0.582077 0.061509 0.038 Uiso 1 1 calc R U . . .
C26 C 0.1550(4) 0.6667(6) -0.0459(2) 0.0340(9) Uani 1 1 d . . . . .
H26A H 0.103359 0.556139 -0.058880 0.041 Uiso 1 1 calc R U . . .
H26B H 0.188098 0.712399 -0.094250 0.041 Uiso 1 1 calc R U . . .
C27 C 0.0602(5) 0.8032(8) -0.0143(3) 0.0432(10) Uani 1 1 d . . . . .
H27A H -0.016756 0.827687 -0.053739 0.065 Uiso 1 1 calc R U . . .
H27B H 0.111199 0.912826 -0.001662 0.065 Uiso 1 1 calc R U . . .
H27C H 0.025524 0.756668 0.032820 0.065 Uiso 1 1 calc R U . . .

loop_
_atom_site_aniso_label
_atom_site_aniso_U_11
_atom_site_aniso_U_22
_atom_site_aniso_U_33
_atom_site_aniso_U_23
_atom_site_aniso_U_13
_atom_site_aniso_U_12
O1 0.0352(14) 0.0356(15) 0.0238(12) 0.0004(11) 0.0118(10) 0.0011(11)
O2 0.0445(16) 0.0393(17) 0.0202(11) 0.0034(11) 0.0005(10) -0.0077(13)
O3 0.0529(17) 0.0372(17) 0.0162(11) 0.0041(11) 0.0103(11) -0.0032(12)
C1 0.036(2) 0.029(2) 0.0187(15) 0.0004(14) 0.0069(13) -0.0045(15)
C2 0.038(2) 0.030(2) 0.0178(15) -0.0036(13) 0.0085(13) -0.0005(15)
C3 0.0320(19) 0.035(2) 0.0147(14) 0.0003(14) 0.0065(13) 0.0012(15)
C4 0.0321(19) 0.029(2) 0.0179(15) 0.0053(13) 0.0073(13) -0.0020(15)
C5 0.0352(19) 0.031(2) 0.0157(15) 0.0022(14) 0.0050(13) 0.0006(15)
C6 0.0372(19) 0.027(2) 0.0218(16) 0.0037(14) 0.0064(14) 0.0053(15)
C7 0.0339(18) 0.0265(19) 0.0195(16) 0.0003(13) 0.0060(13) -0.0019(15)
C8 0.0246(16) 0.0248(19) 0.0165(15) 0.0021(13) 0.0041(12) 0.0017(13)
C9 0.0268(17) 0.0266(19) 0.0164(14) 0.0006(13) 0.0049(12) 0.0004(13)
C10 0.0257(17) 0.030(2) 0.0179(15) 0.0007(13) 0.0034(12) 0.0012(14)
C11 0.0351(18) 0.0249(19) 0.0174(16) -0.0020(13) 0.0054(13) -0.0041(15)
C12 0.0322(17) 0.027(2) 0.0180(16) 0.0011(13) 0.0080(13) 0.0011(15)
C13 0.0256(17) 0.0256(19) 0.0143(14) 0.0010(13) 0.0037(12) 0.0005(13)
C14 0.0254(16) 0.0275(19) 0.0159(15) 0.0005(13) 0.0040(12) 0.0006(14)
C15 0.0308(17) 0.028(2) 0.0202(16) 0.0011(14) 0.0043(13) -0.0008(14)
C16 0.0367(19) 0.027(2) 0.0181(16) -0.0028(13) 0.0023(13) -0.0005(15)
C17 0.0255(16) 0.027(2) 0.0180(15) 0.0000(13) 0.0039(12) -0.0001(13)
C18 0.0275(18) 0.032(2) 0.0190(15) 0.0004(14) 0.0071(13) 0.0000(14)
C19 0.0272(19) 0.045(2) 0.0216(16) 0.0015(15) 0.0025(13) 0.0002(16)
C20 0.0272(17) 0.032(2) 0.0173(15) 0.0002(13) 0.0036(12) 0.0003(14)
C21 0.0353(19) 0.033(2) 0.0182(15) 0.0032(14) 0.0042(13) -0.0047(15)
C22 0.0336(18) 0.033(2) 0.0151(15) 0.0008(14) 0.0044(13) -0.0024(15)
C23 0.039(2) 0.053(3) 0.0163(16) 0.0003(16) 0.0069(14) -0.0110(19)
C24 0.038(2) 0.029(2) 0.0192(16) 0.0006(14) 0.0054(14) 0.0015(16)
N1 0.0365(17) 0.0354(19) 0.0173(13) -0.0008(12) 0.0069(11) -0.0013(14)
C25 0.041(2) 0.035(2) 0.0209(16) -0.0049(15) 0.0097(14) 0.0005(16)
C26 0.0345(19) 0.043(3) 0.0251(17) -0.0063(16) 0.0057(14) -0.0030(16)
C27 0.040(2) 0.049(3) 0.040(2) -0.012(2) 0.0023(18) 0.007(2)

loop_
_atom_type_symbol
_atom_type_description
_atom_type_scat_dispersion_real
_atom_type_scat_dispersion_imag
_atom_type_scat_source
C C 0.0181 0.0091 'International Tables Vol C Tables 4.2.6.8 and 6.1.1.4'
H H 0.0000 0.0000 'International Tables Vol C Tables 4.2.6.8 and 6.1.1.4'
N N 0.0311 0.0180 'International Tables Vol C Tables 4.2.6.8 and 6.1.1.4'
O O 0.0492 0.0322 'International Tables Vol C Tables 4.2.6.8 and 6.1.1.4'

loop_
_geom_angle_atom_site_label_1
_geom_angle_atom_site_label_2
_geom_angle_atom_site_label_3
_geom_angle
_geom_angle_site_symmetry_1
_geom_angle_site_symmetry_3
C3 O1 H1 109.5 . .
H1A C1 H1B 107.7 . .
C2 C1 H1A 108.8 . .
C2 C1 H1B 108.8 . .
C2 C1 C10 113.8(3) . .
C10 C1 H1A 108.8 . .
C10 C1 H1B 108.8 . .
C1 C2 H2A 109.6 . .
C1 C2 H2B 109.6 . .
H2A C2 H2B 108.1 . .
C3 C2 C1 110.2(3) . .
C3 C2 H2A 109.6 . .
C3 C2 H2B 109.6 . .
O1 C3 C2 111.5(3) . .
O1 C3 H3 108.6 . .
O1 C3 C4 107.9(3) . .
C2 C3 H3 108.6 . .
C2 C3 C4 111.6(3) . .
C4 C3 H3 108.6 . .
C3 C4 H4A 108.9 . .
C3 C4 H4B 108.9 . .
C3 C4 C5 113.2(3) . .
H4A C4 H4B 107.7 . .
C5 C4 H4A 108.9 . .
C5 C4 H4B 108.9 . .
C4 C5 H5 106.9 . .
C4 C5 C10 113.2(3) . .
C6 C5 C4 110.5(3) . .
C6 C5 H5 106.9 . .
C6 C5 C10 111.9(3) . .
C10 C5 H5 106.9 . .
C5 C6 H6A 109.1 . .
C5 C6 H6B 109.1 . .
C5 C6 C7 112.5(3) . .
H6A C6 H6B 107.8 . .
C7 C6 H6A 109.1 . .
C7 C6 H6B 109.1 . .
C6 C7 H7A 109.3 . .
C6 C7 H7B 109.3 . .
C6 C7 C8 111.7(3) . .
H7A C7 H7B 107.9 . .
C8 C7 H7A 109.3 . .
C8 C7 H7B 109.3 . .
C7 C8 H8 108.7 . .
C7 C8 C9 109.8(3) . .
C9 C8 H8 108.7 . .
C14 C8 C7 111.3(3) . .
C14 C8 H8 108.7 . .
C14 C8 C9 109.6(3) . .
C8 C9 H9 106.5 . .
C8 C9 C10 111.6(3) . .
C10 C9 H9 106.5 . .
C11 C9 C8 112.2(3) . .
C11 C9 H9 106.5 . .
C11 C9 C10 113.1(3) . .
C1 C10 C5 107.9(3) . .
C1 C10 C9 112.2(3) . .
C5 C10 C9 108.6(3) . .
C19 C10 C1 106.7(3) . .
C19 C10 C5 110.0(3) . .
C19 C10 C9 111.5(3) . .
C9 C11 H11A 109.0 . .
C9 C11 H11B 109.0 . .
C9 C11 C12 113.0(3) . .
H11A C11 H11B 107.8 . .
C12 C11 H11A 109.0 . .
C12 C11 H11B 109.0 . .
C11 C12 H12A 109.4 . .
C11 C12 H12B 109.4 . .
H12A C12 H12B 108.0 . .
C13 C12 C11 111.1(3) . .
C13 C12 H12A 109.4 . .
C13 C12 H12B 109.4 . .
C12 C13 C14 107.0(3) . .
C12 C13 C17 117.2(3) . .
C12 C13 C18 110.3(3) . .
C14 C13 C17 100.0(3) . .
C18 C13 C14 112.6(3) . .
C18 C13 C17 109.3(3) . .
C8 C14 C13 113.5(3) . .
C8 C14 H14 106.7 . .
C8 C14 C15 118.1(3) . .
C13 C14 H14 106.7 . .
C15 C14 C13 104.6(3) . .
C15 C14 H14 106.7 . .
C14 C15 H15A 111.0 . .
C14 C15 H15B 111.0 . .
C14 C15 C16 103.8(3) . .
H15A C15 H15B 109.0 . .
C16 C15 H15A 111.0 . .
C16 C15 H15B 111.0 . .
C15 C16 H16A 110.3 . .
C15 C16 H16B 110.3 . .
H16A C16 H16B 108.5 . .
C17 C16 C15 107.1(3) . .
C17 C16 H16A 110.3 . .
C17 C16 H16B 110.3 . .
C13 C17 H17 107.1 . .
C16 C17 C13 102.8(3) . .
C16 C17 H17 107.1 . .
C20 C17 C13 118.1(3) . .
C20 C17 C16 114.0(3) . .
C20 C17 H17 107.1 . .
C13 C18 H18A 109.5 . .
C13 C18 H18B 109.5 . .
C13 C18 H18C 109.5 . .
H18A C18 H18B 109.5 . .
H18A C18 H18C 109.5 . .
H18B C18 H18C 109.5 . .
C10 C19 H19A 109.5 . .
C10 C19 H19B 109.5 . .
C10 C19 H19C 109.5 . .
H19A C19 H19B 109.5 . .
H19A C19 H19C 109.5 . .
H19B C19 H19C 109.5 . .
C17 C20 H20 107.6 . .
C17 C20 C22 111.2(3) . .
C21 C20 C17 111.5(3) . .
C21 C20 H20 107.6 . .
C21 C20 C22 111.1(3) . .
C22 C20 H20 107.6 . .
C20 C21 H21A 109.5 . .
C20 C21 H21B 109.5 . .
C20 C21 H21C 109.5 . .
H21A C21 H21B 109.5 . .
H21A C21 H21C 109.5 . .
H21B C21 H21C 109.5 . .
C20 C22 H22A 109.0 . .
C20 C22 H22B 109.0 . .
H22A C22 H22B 107.8 . .
C23 C22 C20 113.0(3) . .
C23 C22 H22A 109.0 . .
C23 C22 H22B 109.0 . .
C22 C23 H23A 108.5 . .
C22 C23 H23B 108.5 . .
H23A C23 H23B 107.5 . .
C24 C23 C22 115.0(3) . .
C24 C23 H23A 108.5 . .
C24 C23 H23B 108.5 . .
O2 C24 C23 119.0(3) . .
O3 C24 O2 123.2(4) . .
O3 C24 C23 117.8(4) . .
H1C N1 H1D 109.5 . .
H1C N1 H1E 109.5 . .
H1D N1 H1E 109.5 . .
C25 N1 H1C 109.5 . .
C25 N1 H1D 109.5 . .
C25 N1 H1E 109.5 . .
N1 C25 H25A 109.3 . .
N1 C25 H25B 109.3 . .
N1 C25 C26 111.5(3) . .
H25A C25 H25B 108.0 . .
C26 C25 H25A 109.3 . .
C26 C25 H25B 109.3 . .
C25 C26 H26A 109.5 . .
C25 C26 H26B 109.5 . .
C25 C26 C27 110.9(3) . .
H26A C26 H26B 108.0 . .
C27 C26 H26A 109.5 . .
C27 C26 H26B 109.5 . .
C26 C27 H27A 109.5 . .
C26 C27 H27B 109.5 . .
C26 C27 H27C 109.5 . .
H27A C27 H27B 109.5 . .
H27A C27 H27C 109.5 . .
H27B C27 H27C 109.5 . .

loop_
_geom_bond_atom_site_label_1
_geom_bond_atom_site_label_2
_geom_bond_distance
_geom_bond_site_symmetry_2
O1 H1 0.8400 .
O1 C3 1.435(5) .
O2 C24 1.260(5) .
O3 C24 1.250(5) .
C1 H1A 0.9900 .
C1 H1B 0.9900 .
C1 C2 1.528(5) .
C1 C10 1.545(5) .
C2 H2A 0.9900 .
C2 H2B 0.9900 .
C2 C3 1.511(5) .
C3 H3 1.0000 .
C3 C4 1.522(5) .
C4 H4A 0.9900 .
C4 H4B 0.9900 .
C4 C5 1.534(5) .
C5 H5 1.0000 .
C5 C6 1.529(6) .
C5 C10 1.546(5) .
C6 H6A 0.9900 .
C6 H6B 0.9900 .
C6 C7 1.535(5) .
C7 H7A 0.9900 .
C7 H7B 0.9900 .
C7 C8 1.537(5) .
C8 H8 1.0000 .
C8 C9 1.540(5) .
C8 C14 1.528(4) .
C9 H9 1.0000 .
C9 C10 1.565(4) .
C9 C11 1.538(5) .
C10 C19 1.541(5) .
C11 H11A 0.9900 .
C11 H11B 0.9900 .
C11 C12 1.546(5) .
C12 H12A 0.9900 .
C12 H12B 0.9900 .
C12 C13 1.532(5) .
C13 C14 1.547(5) .
C13 C17 1.562(4) .
C13 C18 1.533(5) .
C14 H14 1.0000 .
C14 C15 1.534(5) .
C15 H15A 0.9900 .
C15 H15B 0.9900 .
C15 C16 1.557(5) .
C16 H16A 0.9900 .
C16 H16B 0.9900 .
C16 C17 1.553(6) .
C17 H17 1.0000 .
C17 C20 1.540(5) .
C18 H18A 0.9800 .
C18 H18B 0.9800 .
C18 H18C 0.9800 .
C19 H19A 0.9800 .
C19 H19B 0.9800 .
C19 H19C 0.9800 .
C20 H20 1.0000 .
C20 C21 1.538(6) .
C20 C22 1.547(5) .
C21 H21A 0.9800 .
C21 H21B 0.9800 .
C21 H21C 0.9800 .
C22 H22A 0.9900 .
C22 H22B 0.9900 .
C22 C23 1.531(5) .
C23 H23A 0.9900 .
C23 H23B 0.9900 .
C23 C24 1.527(5) .
N1 H1C 0.9100 .
N1 H1D 0.9100 .
N1 H1E 0.9100 .
N1 C25 1.493(5) .
C25 H25A 0.9900 .
C25 H25B 0.9900 .
C25 C26 1.508(6) .
C26 H26A 0.9900 .
C26 H26B 0.9900 .
C26 C27 1.528(6) .
C27 H27A 0.9800 .
C27 H27B 0.9800 .
C27 H27C 0.9800 .

loop_
_geom_hbond_atom_site_label_D
_geom_hbond_atom_site_label_H
_geom_hbond_atom_site_label_A
_geom_hbond_distance_DH
_geom_hbond_distance_HA
_geom_hbond_distance_DA
_geom_hbond_angle_DHA
_geom_hbond_site_symmetry_A
_geom_hbond_publ_flag
O1 H1 O2 0.84 1.85 2.674(4) 165.1 2_656 yes
N1 H1C O1 0.91 1.88 2.787(4) 175.4 1_554 yes
N1 H1D O3 0.91 1.87 2.724(5) 154.9 2_645 yes
N1 H1E O2 0.91 1.82 2.723(4) 172.8 . yes

loop_
_geom_torsion_atom_site_label_1
_geom_torsion_atom_site_label_2
_geom_torsion_atom_site_label_3
_geom_torsion_atom_site_label_4
_geom_torsion
_geom_torsion_site_symmetry_1
_geom_torsion_site_symmetry_2
_geom_torsion_site_symmetry_3
_geom_torsion_site_symmetry_4
O1 C3 C4 C5 175.4(3) . . . .
C1 C2 C3 O1 -175.4(3) . . . .
C1 C2 C3 C4 -54.6(4) . . . .
C2 C1 C10 C5 -55.8(4) . . . .
C2 C1 C10 C9 63.7(4) . . . .
C2 C1 C10 C19 -174.0(3) . . . .
C2 C3 C4 C5 52.5(4) . . . .
C3 C4 C5 C6 -178.4(3) . . . .
C3 C4 C5 C10 -52.0(4) . . . .
C4 C5 C6 C7 72.6(4) . . . .
C4 C5 C10 C1 51.7(4) . . . .
C4 C5 C10 C9 -70.1(4) . . . .
C4 C5 C10 C19 167.7(3) . . . .
C5 C6 C7 C8 53.8(4) . . . .
C6 C5 C10 C1 177.4(3) . . . .
C6 C5 C10 C9 55.6(4) . . . .
C6 C5 C10 C19 -66.6(4) . . . .
C6 C7 C8 C9 -55.1(4) . . . .
C6 C7 C8 C14 -176.7(3) . . . .
C7 C8 C9 C10 58.3(4) . . . .
C7 C8 C9 C11 -173.5(3) . . . .
C7 C8 C14 C13 179.6(3) . . . .
C7 C8 C14 C15 -57.5(4) . . . .
C8 C9 C10 C1 -177.3(3) . . . .
C8 C9 C10 C5 -58.2(4) . . . .
C8 C9 C10 C19 63.1(4) . . . .
C8 C9 C11 C12 50.9(4) . . . .
C8 C14 C15 C16 -158.8(3) . . . .
C9 C8 C14 C13 57.9(4) . . . .
C9 C8 C14 C15 -179.2(3) . . . .
C9 C11 C12 C13 -55.2(4) . . . .
C10 C1 C2 C3 58.4(4) . . . .
C10 C5 C6 C7 -54.6(4) . . . .
C10 C9 C11 C12 178.3(3) . . . .
C11 C9 C10 C1 55.0(4) . . . .
C11 C9 C10 C5 174.1(3) . . . .
C11 C9 C10 C19 -64.6(4) . . . .
C11 C12 C13 C14 57.8(4) . . . .
C11 C12 C13 C17 169.1(3) . . . .
C11 C12 C13 C18 -65.0(4) . . . .
C12 C13 C14 C8 -61.2(4) . . . .
C12 C13 C14 C15 168.7(3) . . . .
C12 C13 C17 C16 -157.1(3) . . . .
C12 C13 C17 C20 76.4(4) . . . .
C13 C14 C15 C16 -31.4(3) . . . .
C13 C17 C20 C21 -63.8(4) . . . .
C13 C17 C20 C22 171.7(3) . . . .
C14 C8 C9 C10 -179.0(3) . . . .
C14 C8 C9 C11 -50.9(4) . . . .
C14 C13 C17 C16 -41.9(3) . . . .
C14 C13 C17 C20 -168.4(3) . . . .
C14 C15 C16 C17 4.4(4) . . . .
C15 C16 C17 C13 23.6(4) . . . .
C15 C16 C17 C20 152.7(3) . . . .
C16 C17 C20 C21 175.3(3) . . . .
C16 C17 C20 C22 50.8(4) . . . .
C17 C13 C14 C8 176.1(3) . . . .
C17 C13 C14 C15 46.0(3) . . . .
C17 C20 C22 C23 -170.3(3) . . . .
C18 C13 C14 C8 60.1(4) . . . .
C18 C13 C14 C15 -69.9(3) . . . .
C18 C13 C17 C16 76.6(4) . . . .
C18 C13 C17 C20 -50.0(4) . . . .
C20 C22 C23 C24 179.1(4) . . . .
C21 C20 C22 C23 65.0(4) . . . .
C22 C23 C24 O2 -11.8(6) . . . .
C22 C23 C24 O3 167.7(4) . . . .
N1 C25 C26 C27 179.9(4) . . . .

loop_
_twin_individual_id
_twin_individual_mass_fraction_refined
1 0.8(5)
2 0.2(5)

_cod_database_fobs_code 4519434
